data_7057938
loop_
_publ_author_name
'Das, Debarati'
'Roy, Sandipan'
'Biradha, Kumar'

_publ_section_title
;
 Crystal engineering with isosteric triether and triamine linked aromatic
 tri-carboxylic acids: iso-structurality and synthon interplay in their
 co-crystals and salts with bis(pyridyl) derivatives
;
_journal_issue 24
_journal_name_full 'New Journal of Chemistry'
_journal_page_first 19953
_journal_paper_doi 10.1039/C8NJ04600J
_journal_volume 42
_journal_year 2018
_chemical_formula_sum 'C51 H41 N7 O6'
_chemical_formula_weight 847.91
_space_group_crystal_system triclinic
_space_group_IT_number 2
_space_group_name_Hall '-P 1'
_space_group_name_H-M_alt 'P -1'
_symmetry_space_group_name_Hall '-P 1'
_symmetry_space_group_name_H-M 'P -1'
_atom_sites_solution_hydrogens mixed
_audit_creation_method SHELXL-2014/7
_audit_update_record
;
2018-09-10 deposited with the CCDC.
2018-11-06 downloaded from the CCDC.
;
_cell_angle_alpha 76.186(5)
_cell_angle_beta 83.285(3)
_cell_angle_gamma 69.384(3)
_cell_formula_units_Z 2
_cell_length_a 9.1920(10)
_cell_length_b 13.0507(16)
_cell_length_c 19.469(2)
_cell_measurement_reflns_used 27575
_cell_measurement_temperature 100(2)
_cell_measurement_theta_max 26.459
_cell_measurement_theta_min 1.078
_cell_volume 2121.4(4)
_computing_structure_refinement 'SHELXL-2014/7 (Sheldrick, 2014)'
_diffrn_ambient_temperature 100(2)
_diffrn_measured_fraction_theta_full 0.995
_diffrn_measured_fraction_theta_max 0.967
_diffrn_measurement_device_type 'Bruker APEX-2 CCD'
_diffrn_measurement_method hemisphere
_diffrn_radiation_type MoK\a
_diffrn_radiation_wavelength 0.71073
_diffrn_reflns_av_R_equivalents 0.1628
_diffrn_reflns_av_unetI/netI 0.2465
_diffrn_reflns_Laue_measured_fraction_full 0.995
_diffrn_reflns_Laue_measured_fraction_max 0.967
_diffrn_reflns_limit_h_max 11
_diffrn_reflns_limit_h_min -11
_diffrn_reflns_limit_k_max 16
_diffrn_reflns_limit_k_min -16
_diffrn_reflns_limit_l_max 21
_diffrn_reflns_limit_l_min -23
_diffrn_reflns_number 27575
_diffrn_reflns_point_group_measured_fraction_full 0.995
_diffrn_reflns_point_group_measured_fraction_max 0.967
_diffrn_reflns_theta_full 25.242
_diffrn_reflns_theta_max 26.459
_diffrn_reflns_theta_min 1.078
_exptl_absorpt_coefficient_mu 0.089
_exptl_absorpt_process_details SADABS
_exptl_crystal_colour white
_exptl_crystal_density_diffrn 1.327
_exptl_crystal_description block
_exptl_crystal_F_000 888
_exptl_crystal_size_max 0.28
_exptl_crystal_size_mid 0.24
_exptl_crystal_size_min 0.22
_refine_diff_density_max 0.528
_refine_diff_density_min -0.450
_refine_diff_density_rms 0.062
_refine_ls_extinction_method none
_refine_ls_goodness_of_fit_ref 0.838
_refine_ls_hydrogen_treatment mixed
_refine_ls_matrix_type full
_refine_ls_number_parameters 549
_refine_ls_number_reflns 8479
_refine_ls_number_restraints 0
_refine_ls_restrained_S_all 0.838
_refine_ls_R_factor_all 0.2665
_refine_ls_R_factor_gt 0.0771
_refine_ls_shift/su_max 0.000
_refine_ls_shift/su_mean 0.000
_refine_ls_structure_factor_coef Fsqd
_refine_ls_weighting_details 'w=1/[\s^2^(Fo^2^)+(0.1184P)^2^] where P=(Fo^2^+2Fc^2^)/3'
_refine_ls_weighting_scheme calc
_refine_ls_wR_factor_gt 0.1877
_refine_ls_wR_factor_ref 0.2703
_reflns_Friedel_coverage 0.000
_reflns_number_gt 2304
_reflns_number_total 8479
_reflns_threshold_expression 'I > 2\s(I)'
_cod_data_source_file c8nj04600j2.cif
_cod_data_source_block 5
_cod_depositor_comments 'Adding full bibliography for 7057935--7057944.cif.'
_cod_database_code 7057938
_shelx_shelxl_version_number 2014/7
_shelx_space_group_comment
;
The symmetry employed for this shelxl refinement is uniquely defined
by the following loop, which should always be used as a source of
symmetry information in preference to the above space-group names.
They are only intended as comments.
;

loop_
_space_group_symop_operation_xyz
'x, y, z'
'-x, -y, -z'

loop_
_atom_site_label
_atom_site_type_symbol
_atom_site_fract_x
_atom_site_fract_y
_atom_site_fract_z
_atom_site_U_iso_or_equiv
_atom_site_adp_type
_atom_site_occupancy
_atom_site_site_symmetry_order
_atom_site_calc_flag
_atom_site_refinement_flags_posn
_atom_site_refinement_flags_adp
C1 C 0.5285(6) 0.3095(4) 0.4669(3) 0.0414(14) Uani 1 1 d . .
C2 C 0.6112(6) 0.2253(4) 0.4312(3) 0.0434(14) Uani 1 1 d . .
H2 H 0.6220 0.2414 0.3821 0.052 Uiso 1 1 calc R U
C3 C 0.6786(6) 0.1156(4) 0.4696(3) 0.0396(14) Uani 1 1 d . .
C4 C 0.6632(6) 0.0923(4) 0.5427(3) 0.0431(14) Uani 1 1 d . .
H4 H 0.7101 0.0199 0.5683 0.052 Uiso 1 1 calc R U
C5 C 0.5790(6) 0.1759(4) 0.5775(3) 0.0421(14) Uani 1 1 d . .
C6 C 0.5095(6) 0.2858(4) 0.5404(3) 0.0465(15) Uani 1 1 d . .
H6 H 0.4519 0.3419 0.5643 0.056 Uiso 1 1 calc R U
N11 N 0.4516(6) 0.4198(3) 0.4309(2) 0.0518(13) Uani 1 1 d . .
H11 H 0.3792 0.4500 0.4568 0.053(19) Uiso 1 1 d R .
O11 O 0.7397(6) 0.6451(4) 0.1487(2) 0.0814(15) Uani 1 1 d . .
H11A H 0.7700 0.6849 0.1136 0.056(18) Uiso 1 1 d R .
O12 O 0.4919(5) 0.7557(4) 0.1364(2) 0.0775(14) Uani 1 1 d . .
C11 C 0.4909(7) 0.4768(4) 0.3657(3) 0.0453(15) Uani 1 1 d . .
C12 C 0.6385(6) 0.4485(4) 0.3353(3) 0.0512(16) Uani 1 1 d . .
H12 H 0.7167 0.3860 0.3578 0.061 Uiso 1 1 calc R U
C13 C 0.6720(7) 0.5112(5) 0.2723(3) 0.0567(17) Uani 1 1 d . .
H13 H 0.7727 0.4901 0.2528 0.068 Uiso 1 1 calc R U
C14 C 0.5598(7) 0.6050(4) 0.2369(3) 0.0500(15) Uani 1 1 d . .
C15 C 0.4108(7) 0.6338(4) 0.2675(3) 0.0514(16) Uani 1 1 d . .
H15 H 0.3329 0.6962 0.2447 0.062 Uiso 1 1 calc R U
C16 C 0.3755(6) 0.5710(4) 0.3318(3) 0.0526(16) Uani 1 1 d . .
H16 H 0.2753 0.5921 0.3518 0.063 Uiso 1 1 calc R U
C17 C 0.5909(9) 0.6763(5) 0.1687(3) 0.0614(18) Uani 1 1 d . .
N21 N 0.7690(6) 0.0351(4) 0.4306(2) 0.0484(14) Uani 1 1 d . .
H21 H 0.821(6) 0.059(4) 0.399(3) 0.050 Uiso 1 1 d . .
O21 O 1.1861(5) -0.4817(3) 0.5242(2) 0.0732(13) Uani 1 1 d . .
O22 O 0.9865(5) -0.4661(3) 0.6012(2) 0.0695(13) Uani 1 1 d . .
H22 H 1.0347 -0.5305 0.6173 0.07(2) Uiso 1 1 d R .
C21 C 0.8365(6) -0.0793(4) 0.4590(3) 0.0397(14) Uani 1 1 d . .
C22 C 0.7520(6) -0.1411(4) 0.5023(3) 0.0443(14) Uani 1 1 d . .
H22A H 0.6475 -0.1067 0.5133 0.053 Uiso 1 1 calc R U
C23 C 0.8249(6) -0.2553(4) 0.5290(3) 0.0466(15) Uani 1 1 d . .
H23 H 0.7683 -0.2962 0.5584 0.056 Uiso 1 1 calc R U
C24 C 0.9796(6) -0.3088(4) 0.5126(3) 0.0427(14) Uani 1 1 d . .
C25 C 1.0594(6) -0.2469(4) 0.4667(3) 0.0511(16) Uani 1 1 d . .
H25 H 1.1620 -0.2824 0.4534 0.061 Uiso 1 1 calc R U
C26 C 0.9914(6) -0.1349(4) 0.4404(3) 0.0449(15) Uani 1 1 d . .
H26 H 1.0482 -0.0953 0.4098 0.054 Uiso 1 1 calc R U
C27 C 1.0601(8) -0.4272(5) 0.5451(3) 0.0514(16) Uani 1 1 d . .
N31 N 0.5708(6) 0.1533(4) 0.6522(2) 0.0612(15) Uani 1 1 d . .
H31 H 0.5446 0.2119 0.6702 0.045(17) Uiso 1 1 d R .
O31 O 0.4255(6) -0.2766(5) 0.8323(3) 0.122(2) Uani 1 1 d . .
O32 O 0.4627(7) -0.2049(4) 0.9170(3) 0.134(2) Uani 1 1 d . .
C31 C 0.5539(7) 0.0597(5) 0.6978(3) 0.0505(16) Uani 1 1 d . .
C32 C 0.5729(8) 0.0463(5) 0.7698(3) 0.077(2) Uani 1 1 d . .
H32A H 0.6059 0.0969 0.7847 0.093 Uiso 1 1 calc R U
C33 C 0.5446(9) -0.0388(6) 0.8188(3) 0.091(3) Uani 1 1 d . .
H33 H 0.5538 -0.0434 0.8665 0.109 Uiso 1 1 calc R U
C34 C 0.5029(8) -0.1175(6) 0.7987(4) 0.079(2) Uani 1 1 d . .
C35 C 0.4881(7) -0.1073(5) 0.7275(4) 0.0639(18) Uani 1 1 d . .
H35 H 0.4600 -0.1602 0.7127 0.077 Uiso 1 1 calc R U
C36 C 0.5142(7) -0.0205(5) 0.6782(3) 0.0585(17) Uani 1 1 d . .
H36 H 0.5048 -0.0161 0.6304 0.070 Uiso 1 1 calc R U
C37 C 0.4601(10) -0.2081(8) 0.8552(5) 0.097(3) Uiso 1 1 d . .
N11A N 0.1900(7) 1.2007(4) -0.0419(3) 0.0715(16) Uani 1 1 d . .
C11A C 0.2918(8) 1.0967(6) -0.0292(3) 0.083(2) Uani 1 1 d . .
H11B H 0.3882 1.0835 -0.0531 0.100 Uiso 1 1 calc R U
C12A C 0.2624(7) 1.0071(5) 0.0175(3) 0.071(2) Uani 1 1 d . .
H12A H 0.3362 0.9356 0.0235 0.086 Uiso 1 1 calc R U
C13A C 0.1200(7) 1.0260(5) 0.0553(3) 0.0574(17) Uani 1 1 d . .
C14A C 0.0130(8) 1.1327(5) 0.0398(3) 0.0675(19) Uani 1 1 d . .
H14A H -0.0853 1.1485 0.0619 0.081 Uiso 1 1 calc R U
C15A C 0.0519(8) 1.2152(5) -0.0082(3) 0.0675(19) Uani 1 1 d . .
H15A H -0.0230 1.2861 -0.0179 0.081 Uiso 1 1 calc R U
C16A C 0.0913(8) 0.9324(5) 0.1082(3) 0.0631(18) Uani 1 1 d . .
H16A H 0.1690 0.8627 0.1118 0.076 Uiso 1 1 calc R U
N21A N -0.0840(6) 0.6659(4) 0.3131(3) 0.0655(15) Uani 1 1 d . .
C21A C 0.0007(9) 0.6494(5) 0.2538(4) 0.083(2) Uani 1 1 d . .
H21A H 0.0499 0.5759 0.2485 0.099 Uiso 1 1 calc R U
C22A C 0.0203(8) 0.7336(5) 0.1999(3) 0.073(2) Uani 1 1 d . .
H22B H 0.0830 0.7167 0.1602 0.088 Uiso 1 1 calc R U
C23A C -0.0538(7) 0.8434(5) 0.2053(3) 0.0572(17) Uani 1 1 d . .
C24A C -0.1446(8) 0.8609(5) 0.2647(4) 0.081(2) Uani 1 1 d . .
H24A H -0.1987 0.9336 0.2705 0.098 Uiso 1 1 calc R U
C25A C -0.1562(8) 0.7711(5) 0.3163(3) 0.077(2) Uani 1 1 d . .
H25A H -0.2195 0.7861 0.3561 0.092 Uiso 1 1 calc R U
C26A C -0.0321(8) 0.9368(5) 0.1506(3) 0.072(2) Uani 1 1 d . .
H26A H -0.1128 1.0051 0.1455 0.087 Uiso 1 1 calc R U
N11B N -0.0583(8) 0.1385(5) 0.3162(3) 0.0796(18) Uani 1 1 d . .
C11B C -0.0861(10) 0.1675(7) 0.2491(5) 0.120(3) Uiso 1 1 d . .
H11C H -0.1559 0.1426 0.2326 0.144 Uiso 1 1 calc R U
C12B C -0.0123(11) 0.2370(7) 0.1992(5) 0.124(3) Uiso 1 1 d . .
H12B H -0.0277 0.2529 0.1509 0.148 Uiso 1 1 calc R U
C13B C 0.0813(8) 0.2787(5) 0.2259(4) 0.0692(19) Uani 1 1 d . .
C14B C 0.0882(9) 0.2566(6) 0.2945(4) 0.089(2) Uani 1 1 d . .
H14B H 0.1414 0.2899 0.3150 0.107 Uiso 1 1 calc R U
C15B C 0.0197(9) 0.1861(6) 0.3367(4) 0.083(2) Uani 1 1 d . .
H15B H 0.0320 0.1721 0.3852 0.100 Uiso 1 1 calc R U
C16B C 0.1550(9) 0.3569(7) 0.1807(5) 0.101(3) Uiso 1 1 d . .
H16B H 0.2049 0.3865 0.2058 0.121 Uiso 1 1 calc R U
N21B N 0.3427(7) 0.6183(5) -0.0182(3) 0.0956(19) Uiso 1 1 d . .
H21N H 0.3790 0.6658 -0.0465 0.115 Uiso 1 1 calc R U
C21B C 0.3501(9) 0.6105(7) 0.0484(5) 0.105(3) Uiso 1 1 d . .
H21B H 0.3899 0.6567 0.0643 0.127 Uiso 1 1 calc R U
C22B C 0.2975(9) 0.5316(6) 0.0967(4) 0.098(3) Uani 1 1 d . .
H22C H 0.3074 0.5224 0.1449 0.118 Uiso 1 1 calc R U
C23B C 0.2327(8) 0.4693(6) 0.0735(4) 0.073(2) Uani 1 1 d . .
C24B C 0.2252(8) 0.4813(6) 0.0006(4) 0.090(2) Uani 1 1 d . .
H24B H 0.1823 0.4389 -0.0174 0.108 Uiso 1 1 calc R U
C25B C 0.2867(8) 0.5623(6) -0.0460(4) 0.096(2) Uiso 1 1 d . .
H25B H 0.2852 0.5729 -0.0949 0.115 Uiso 1 1 calc R U
C26B C 0.1624(10) 0.3888(6) 0.1187(4) 0.117(3) Uani 1 1 d . .
H26B H 0.1152 0.3575 0.0935 0.141 Uiso 1 1 calc R U

loop_
_atom_site_aniso_label
_atom_site_aniso_U_11
_atom_site_aniso_U_22
_atom_site_aniso_U_33
_atom_site_aniso_U_23
_atom_site_aniso_U_13
_atom_site_aniso_U_12
C1 0.050(4) 0.031(3) 0.035(3) 0.005(3) 0.006(3) -0.014(3)
C2 0.054(4) 0.038(3) 0.033(3) 0.005(3) 0.005(3) -0.019(3)
C3 0.041(3) 0.032(3) 0.044(4) -0.002(3) 0.007(3) -0.016(3)
C4 0.054(4) 0.033(3) 0.036(4) 0.007(3) 0.002(3) -0.018(3)
C5 0.059(4) 0.032(3) 0.033(4) 0.003(3) 0.003(3) -0.020(3)
C6 0.058(4) 0.035(3) 0.045(4) -0.004(3) 0.010(3) -0.021(3)
N11 0.063(3) 0.028(3) 0.045(3) 0.001(2) 0.014(3) -0.004(2)
O11 0.088(4) 0.074(3) 0.059(3) 0.022(2) 0.018(3) -0.028(3)
O12 0.088(3) 0.057(3) 0.057(3) 0.019(2) -0.002(3) -0.008(3)
C11 0.058(4) 0.028(3) 0.042(4) 0.002(3) 0.002(3) -0.012(3)
C12 0.048(4) 0.034(3) 0.053(4) 0.011(3) -0.001(3) -0.005(3)
C13 0.062(4) 0.046(4) 0.050(4) 0.004(3) 0.008(3) -0.016(3)
C14 0.067(4) 0.032(3) 0.043(4) 0.000(3) 0.000(3) -0.013(3)
C15 0.060(4) 0.031(3) 0.047(4) 0.009(3) -0.004(3) -0.006(3)
C16 0.050(4) 0.040(3) 0.050(4) 0.000(3) 0.010(3) -0.004(3)
C17 0.082(5) 0.044(4) 0.052(4) -0.003(3) 0.005(4) -0.020(4)
N21 0.060(3) 0.032(3) 0.041(3) 0.005(2) 0.011(2) -0.013(2)
O21 0.077(3) 0.048(3) 0.066(3) -0.002(2) 0.011(3) 0.002(2)
O22 0.081(3) 0.038(3) 0.067(3) 0.016(2) 0.004(2) -0.011(2)
C21 0.054(4) 0.028(3) 0.030(3) 0.004(2) 0.001(3) -0.013(3)
C22 0.043(3) 0.040(3) 0.045(4) 0.001(3) 0.003(3) -0.014(3)
C23 0.053(4) 0.035(3) 0.045(4) 0.003(3) 0.004(3) -0.017(3)
C24 0.047(4) 0.036(3) 0.040(3) -0.003(3) 0.002(3) -0.012(3)
C25 0.046(4) 0.042(3) 0.056(4) -0.002(3) 0.006(3) -0.011(3)
C26 0.047(4) 0.037(3) 0.048(4) -0.001(3) 0.007(3) -0.020(3)
C27 0.062(4) 0.041(4) 0.042(4) 0.000(3) 0.002(3) -0.013(3)
N31 0.111(5) 0.040(3) 0.034(3) -0.002(3) 0.007(3) -0.034(3)
O31 0.132(5) 0.135(5) 0.089(4) 0.042(4) -0.012(3) -0.074(4)
O32 0.198(6) 0.094(4) 0.060(4) 0.012(3) 0.044(4) -0.023(4)
C31 0.071(4) 0.039(3) 0.036(4) -0.002(3) 0.004(3) -0.018(3)
C32 0.128(6) 0.064(4) 0.037(4) -0.001(3) 0.003(4) -0.037(4)
C33 0.137(7) 0.073(5) 0.034(4) 0.013(4) 0.008(4) -0.021(5)
C34 0.089(5) 0.056(5) 0.058(5) 0.025(4) 0.014(4) -0.013(4)
C35 0.070(5) 0.049(4) 0.070(5) -0.002(4) 0.016(4) -0.029(3)
C36 0.075(5) 0.051(4) 0.040(4) 0.001(3) 0.009(3) -0.020(3)
N11A 0.069(4) 0.064(4) 0.063(4) 0.011(3) 0.009(3) -0.019(3)
C11A 0.072(5) 0.089(6) 0.074(5) 0.005(5) 0.012(4) -0.029(5)
C12A 0.068(5) 0.053(4) 0.079(5) 0.006(4) 0.009(4) -0.019(4)
C13A 0.067(5) 0.060(4) 0.037(4) 0.004(3) -0.003(3) -0.020(4)
C14A 0.076(5) 0.048(4) 0.061(4) 0.003(3) 0.007(4) -0.012(4)
C15A 0.074(5) 0.055(4) 0.058(4) 0.002(4) 0.008(4) -0.015(4)
C16A 0.080(5) 0.044(4) 0.057(4) 0.006(3) -0.004(4) -0.020(3)
N21A 0.084(4) 0.048(3) 0.058(4) 0.003(3) 0.007(3) -0.027(3)
C21A 0.124(7) 0.040(4) 0.066(5) -0.001(4) 0.016(5) -0.019(4)
C22A 0.101(6) 0.055(4) 0.054(4) -0.003(4) 0.011(4) -0.024(4)
C23A 0.071(4) 0.044(4) 0.047(4) 0.000(3) 0.000(3) -0.015(3)
C24A 0.102(6) 0.042(4) 0.075(5) -0.004(4) 0.030(4) -0.009(4)
C25A 0.095(5) 0.054(4) 0.063(5) -0.004(4) 0.023(4) -0.017(4)
C26A 0.085(5) 0.054(4) 0.061(5) 0.010(3) 0.005(4) -0.019(4)
N11B 0.128(5) 0.075(4) 0.039(4) 0.003(3) 0.009(3) -0.053(4)
C13B 0.077(5) 0.066(4) 0.069(5) -0.004(4) 0.020(4) -0.043(4)
C14B 0.109(6) 0.101(6) 0.072(6) 0.000(5) -0.007(5) -0.062(5)
C15B 0.115(7) 0.078(5) 0.056(5) -0.002(4) -0.019(5) -0.035(5)
C22B 0.090(6) 0.071(5) 0.102(7) -0.005(5) 0.015(5) -0.005(5)
C23B 0.088(6) 0.053(4) 0.065(5) 0.006(4) 0.024(4) -0.027(4)
C24B 0.089(6) 0.075(5) 0.100(7) -0.014(5) 0.021(5) -0.030(4)
C26B 0.127(7) 0.089(6) 0.082(6) 0.016(5) 0.020(5) 0.000(5)

loop_
_atom_type_symbol
_atom_type_description
_atom_type_scat_dispersion_real
_atom_type_scat_dispersion_imag
_atom_type_scat_source
C C 0.0033 0.0016 'International Tables Vol C Tables 4.2.6.8 and 6.1.1.4'
H H 0.0000 0.0000 'International Tables Vol C Tables 4.2.6.8 and 6.1.1.4'
N N 0.0061 0.0033 'International Tables Vol C Tables 4.2.6.8 and 6.1.1.4'
O O 0.0106 0.0060 'International Tables Vol C Tables 4.2.6.8 and 6.1.1.4'

loop_
_geom_angle_atom_site_label_1
_geom_angle_atom_site_label_2
_geom_angle_atom_site_label_3
_geom_angle
C2 C1 C6 120.7(5)
C2 C1 N11 122.0(5)
C6 C1 N11 117.2(5)
C1 C2 C3 119.6(5)
C4 C3 C2 119.9(5)
C4 C3 N21 123.1(5)
C2 C3 N21 116.8(5)
C5 C4 C3 120.1(5)
C4 C5 C6 121.2(5)
C4 C5 N31 120.0(5)
C6 C5 N31 118.7(5)
C1 C6 C5 118.6(5)
C11 N11 C1 128.6(5)
C12 C11 N11 123.6(5)
C12 C11 C16 118.9(5)
N11 C11 C16 117.4(5)
C13 C12 C11 121.0(5)
C12 C13 C14 121.6(6)
C13 C14 C15 117.5(5)
C13 C14 C17 123.6(6)
C15 C14 C17 118.9(5)
C14 C15 C16 121.4(5)
C11 C16 C15 119.6(5)
O12 C17 O11 123.8(6)
O12 C17 C14 123.7(7)
O11 C17 C14 112.5(6)
C21 N21 C3 124.9(4)
C22 C21 N21 121.9(5)
C22 C21 C26 118.7(5)
N21 C21 C26 119.3(5)
C21 C22 C23 119.5(5)
C24 C23 C22 121.4(5)
C25 C24 C23 118.0(5)
C25 C24 C27 120.5(5)
C23 C24 C27 121.5(5)
C26 C25 C24 121.7(5)
C25 C26 C21 120.4(5)
O21 C27 O22 123.0(5)
O21 C27 C24 123.2(5)
O22 C27 C24 113.7(6)
C31 N31 C5 127.8(5)
C36 C31 N31 124.7(5)
C36 C31 C32 116.8(5)
N31 C31 C32 118.4(6)
C33 C32 C31 121.7(7)
C32 C33 C34 120.9(7)
C33 C34 C35 118.0(6)
C33 C34 C37 120.0(7)
C35 C34 C37 121.8(8)
C36 C35 C34 121.1(6)
C31 C36 C35 121.3(6)
O32 C37 O31 126.9(10)
O32 C37 C34 117.6(9)
O31 C37 C34 115.6(9)
C15A N11A C11A 116.1(5)
N11A C11A C12A 123.9(6)
C11A C12A C13A 118.8(6)
C14A C13A C12A 116.9(6)
C14A C13A C16A 123.9(6)
C12A C13A C16A 119.2(6)
C15A C14A C13A 119.8(6)
N11A C15A C14A 124.3(6)
C26A C16A C13A 127.1(6)
C25A N21A C21A 115.2(5)
N21A C21A C22A 124.4(6)
C21A C22A C23A 119.3(6)
C24A C23A C22A 116.6(6)
C24A C23A C26A 121.7(6)
C22A C23A C26A 121.6(6)
C23A C24A C25A 120.0(6)
N21A C25A C24A 124.5(6)
C16A C26A C23A 125.9(6)
C15B N11B C11B 115.9(7)
N11B C11B C12B 122.3(9)
C13B C12B C11B 117.3(8)
C14B C13B C12B 116.4(7)
C14B C13B C16B 120.8(7)
C12B C13B C16B 122.3(8)
C13B C14B C15B 121.6(7)
N11B C15B C14B 125.8(7)
C26B C16B C13B 132.0(10)
C25B N21B C21B 125.9(8)
N21B C21B C22B 119.2(9)
C23B C22B C21B 120.2(8)
C22B C23B C24B 118.8(7)
C22B C23B C26B 125.8(8)
C24B C23B C26B 115.4(8)
C23B C24B C25B 117.7(7)
N21B C25B C24B 118.2(8)
C16B C26B C23B 132.0(11)

loop_
_geom_bond_atom_site_label_1
_geom_bond_atom_site_label_2
_geom_bond_distance
C1 C2 1.386(7)
C1 C6 1.395(7)
C1 N11 1.407(6)
C2 C3 1.401(6)
C3 C4 1.383(7)
C3 N21 1.410(6)
C4 C5 1.372(7)
C5 C6 1.398(7)
C5 N31 1.412(6)
N11 C11 1.388(6)
O11 C17 1.321(7)
O12 C17 1.207(7)
C11 C12 1.375(7)
C11 C16 1.390(7)
C12 C13 1.371(7)
C13 C14 1.383(7)
C14 C15 1.388(7)
C14 C17 1.489(7)
C15 C16 1.394(7)
N21 C21 1.398(6)
O21 C27 1.209(6)
O22 C27 1.307(6)
C21 C22 1.388(6)
C21 C26 1.401(7)
C22 C23 1.396(7)
C23 C24 1.383(7)
C24 C25 1.382(7)
C24 C27 1.474(7)
C25 C26 1.365(7)
N31 C31 1.374(6)
O31 C37 1.233(9)
O32 C37 1.218(9)
C31 C36 1.366(7)
C31 C32 1.394(7)
C32 C33 1.361(8)
C33 C34 1.363(10)
C34 C35 1.379(9)
C34 C37 1.538(10)
C35 C36 1.372(7)
N11A C15A 1.332(7)
N11A C11A 1.333(8)
C11A C12A 1.387(8)
C12A C13A 1.397(8)
C13A C14A 1.379(8)
C13A C16A 1.478(7)
C14A C15A 1.369(7)
C16A C26A 1.315(7)
N21A C25A 1.312(7)
N21A C21A 1.333(7)
C21A C22A 1.373(8)
C22A C23A 1.377(8)
C23A C24A 1.361(7)
C23A C26A 1.470(7)
C24A C25A 1.376(8)
N11B C15B 1.249(8)
N11B C11B 1.300(9)
C11B C12B 1.443(11)
C12B C13B 1.370(10)
C13B C14B 1.301(8)
C13B C16B 1.481(9)
C14B C15B 1.359(9)
C16B C26B 1.182(9)
N21B C25B 1.269(8)
N21B C21B 1.283(8)
C21B C22B 1.400(10)
C22B C23B 1.340(10)
C23B C24B 1.398(9)
C23B C26B 1.483(10)
C24B C25B 1.449(9)
